data_2231542
loop_
_publ_author_name
'Asiri, Abdullah M.'
'Al-Youbi, Abdulrahman O.'
'Faidallah, Hassan M.'
'Ng, Seik Weng'
'Tiekink, Edward R. T.'

_publ_section_title
;
 3-Amino-1-(4-methoxyphenyl)-9,10-dihydrophenanthrene-2,4-dicarbonitrile
;
_journal_coeditor_code HG5084
_journal_issue 9
_journal_name_full 'Acta Crystallographica Section E'
_journal_page_first o2449
_journal_paper_doi 10.1107/S1600536811033617
_journal_volume 67
_journal_year 2011
_chemical_formula_iupac 'C23 H17 N3 O'
_chemical_formula_moiety 'C23 H17 N3 O'
_chemical_formula_sum 'C23 H17 N3 O'
_chemical_formula_weight 351.40
_chemical_name_systematic
;
3-Amino-1-(4-methoxyphenyl)-9,10-dihydrophenanthrene-2,4-dicarbonitrile
;
_space_group_IT_number 14
_symmetry_cell_setting monoclinic
_symmetry_space_group_name_Hall '-P 2ybc'
_symmetry_space_group_name_H-M 'P 1 21/c 1'
_atom_sites_solution_hydrogens geom
_atom_sites_solution_primary direct
_atom_sites_solution_secondary difmap
_audit_creation_method SHELXL-97
_cell_angle_alpha 90.00
_cell_angle_beta 110.410(5)
_cell_angle_gamma 90.00
_cell_formula_units_Z 4
_cell_length_a 9.0212(4)
_cell_length_b 22.1475(8)
_cell_length_c 9.3114(4)
_cell_measurement_reflns_used 3338
_cell_measurement_temperature 100(2)
_cell_measurement_theta_max 29.3070
_cell_measurement_theta_min 2.3291
_cell_volume 1743.60(14)
_computing_cell_refinement 'CrysAlis PRO  (Agilent, 2010)'
_computing_data_collection 'CrysAlis PRO  (Agilent, 2010)'
_computing_data_reduction 'CrysAlis PRO  (Agilent, 2010)'
_computing_molecular_graphics 'ORTEP-3 (Farrugia, 1997) and DIAMOND (Brandenburg, 2006)'
_computing_publication_material 'publCIF (Westrip, 2010)'
_computing_structure_refinement 'SHELXL97 (Sheldrick, 2008)'
_computing_structure_solution 'SHELXS97 (Sheldrick, 2008)'
_diffrn_ambient_temperature 100(2)
_diffrn_detector_area_resol_mean 10.4041
_diffrn_measured_fraction_theta_full 0.972
_diffrn_measured_fraction_theta_max 0.972
_diffrn_measurement_device_type 'Agilent Technologies SuperNova Dual diffractometer with Atlas detector'
_diffrn_measurement_method '\w scan'
_diffrn_radiation_monochromator mirror
_diffrn_radiation_source 'SuperNova (Mo) X-ray Source'
_diffrn_radiation_type MoK\a
_diffrn_radiation_wavelength 0.71073
_diffrn_reflns_av_R_equivalents 0.0298
_diffrn_reflns_av_sigmaI/netI 0.0476
_diffrn_reflns_limit_h_max 11
_diffrn_reflns_limit_h_min -9
_diffrn_reflns_limit_k_max 28
_diffrn_reflns_limit_k_min -26
_diffrn_reflns_limit_l_max 11
_diffrn_reflns_limit_l_min -12
_diffrn_reflns_number 8688
_diffrn_reflns_theta_full 27.50
_diffrn_reflns_theta_max 27.50
_diffrn_reflns_theta_min 2.41
_diffrn_standards_decay_% 0
_diffrn_standards_interval_count 0
_diffrn_standards_interval_time 0
_diffrn_standards_number 0
_exptl_absorpt_coefficient_mu 0.084
_exptl_absorpt_correction_T_max 1.000
_exptl_absorpt_correction_T_min 0.714
_exptl_absorpt_correction_type multi-scan
_exptl_absorpt_process_details '(CrysAlis PRO; Agilent, 2010)'
_exptl_crystal_colour orange
_exptl_crystal_density_diffrn 1.339
_exptl_crystal_density_method 'not measured'
_exptl_crystal_description plate
_exptl_crystal_F_000 736
_exptl_crystal_size_max 0.25
_exptl_crystal_size_mid 0.25
_exptl_crystal_size_min 0.05
_refine_diff_density_max 0.326
_refine_diff_density_min -0.229
_refine_ls_extinction_method none
_refine_ls_goodness_of_fit_ref 1.038
_refine_ls_hydrogen_treatment mixed
_refine_ls_matrix_type full
_refine_ls_number_parameters 252
_refine_ls_number_reflns 3890
_refine_ls_number_restraints 2
_refine_ls_restrained_S_all 1.038
_refine_ls_R_factor_all 0.0679
_refine_ls_R_factor_gt 0.0483
_refine_ls_shift/su_max 0.000
_refine_ls_shift/su_mean 0.000
_refine_ls_structure_factor_coef Fsqd
_refine_ls_weighting_details 'calc w=1/[\s^2^(Fo^2^)+(0.0431P)^2^+0.7237P] where P=(Fo^2^+2Fc^2^)/3'
_refine_ls_weighting_scheme calc
_refine_ls_wR_factor_gt 0.1042
_refine_ls_wR_factor_ref 0.1161
_reflns_number_gt 2953
_reflns_number_total 3890
_reflns_threshold_expression I>2\s(I)
_cod_data_source_file hg5084.cif
_cod_data_source_block I
_cod_original_cell_volume 1743.60(12)
_cod_original_sg_symbol_Hall '-P 2ybc   '
_cod_original_sg_symbol_H-M ' P 21/c'
_cod_database_code 2231542
_cod_database_fobs_code 2231542

loop_
_symmetry_equiv_pos_as_xyz
'x, y, z'
'-x, y+1/2, -z+1/2'
'-x, -y, -z'
'x, -y-1/2, z-1/2'

loop_
_atom_site_type_symbol
_atom_site_label
_atom_site_fract_x
_atom_site_fract_y
_atom_site_fract_z
_atom_site_U_iso_or_equiv
_atom_site_adp_type
_atom_site_calc_flag
_atom_site_refinement_flags
_atom_site_occupancy
_atom_site_symmetry_multiplicity
O O1 0.50780(13) 0.32058(5) 0.20429(14) 0.0233(3) Uani d . 1 1
N N1 -0.35267(17) -0.04178(6) 0.09331(17) 0.0253(3) Uani d . 1 1
N N2 -0.31052(17) 0.09057(7) -0.04975(18) 0.0273(4) Uani d D 1 1
H H1 -0.341(2) 0.1248(6) -0.101(2) 0.029(5) Uiso d D 1 1
H H2 -0.383(2) 0.0640(8) -0.048(2) 0.040(6) Uiso d D 1 1
N N3 -0.12484(19) 0.22536(7) -0.09041(19) 0.0348(4) Uani d . 1 1
C C1 -0.11308(18) 0.02880(7) 0.13513(19) 0.0181(3) Uani d . 1 1
C C2 -0.15970(18) 0.08249(7) 0.04721(19) 0.0191(4) Uani d . 1 1
C C3 -0.04407(19) 0.12715(7) 0.06686(19) 0.0194(4) Uani d . 1 1
C C4 0.11146(19) 0.11967(8) 0.1705(2) 0.0221(4) Uani d . 1 1
C C5 0.15320(19) 0.06722(8) 0.2563(2) 0.0222(4) Uani d . 1 1
C C6 0.31513(19) 0.05910(8) 0.3770(2) 0.0245(4) Uani d . 1 1
H H6A 0.3719 0.0982 0.3975 0.029 Uiso calc R 1 1
H H6B 0.3777 0.0302 0.3403 0.029 Uiso calc R 1 1
C C7 0.2964(2) 0.03549(7) 0.5226(2) 0.0221(4) Uani d . 1 1
H H7A 0.4017 0.0295 0.6024 0.027 Uiso calc R 1 1
H H7B 0.2372 0.0651 0.5613 0.027 Uiso calc R 1 1
C C8 0.20844(19) -0.02353(7) 0.4888(2) 0.0201(4) Uani d . 1 1
C C9 0.2469(2) -0.07051(8) 0.5946(2) 0.0219(4) Uani d . 1 1
H H9 0.3289 -0.0650 0.6908 0.026 Uiso calc R 1 1
C C10 0.1678(2) -0.12526(8) 0.5624(2) 0.0235(4) Uani d . 1 1
H H10 0.1918 -0.1563 0.6375 0.028 Uiso calc R 1 1
C C11 0.0535(2) -0.13428(8) 0.4195(2) 0.0242(4) Uani d . 1 1
H H11 0.0014 -0.1722 0.3953 0.029 Uiso calc R 1 1
C C12 0.01471(19) -0.08839(7) 0.3118(2) 0.0213(4) Uani d . 1 1
H H12 -0.0623 -0.0955 0.2134 0.026 Uiso calc R 1 1
C C13 0.08722(18) -0.03175(7) 0.34554(19) 0.0182(3) Uani d . 1 1
C C14 0.04050(18) 0.02098(7) 0.24062(19) 0.0183(3) Uani d . 1 1
C C15 -0.24040(19) -0.01280(7) 0.11644(19) 0.0206(4) Uani d . 1 1
C C16 -0.0873(2) 0.18193(8) -0.0198(2) 0.0235(4) Uani d . 1 1
C C17 0.22517(18) 0.17059(7) 0.18816(19) 0.0198(4) Uani d . 1 1
C C18 0.20113(19) 0.22527(8) 0.25000(19) 0.0219(4) Uani d . 1 1
H H18 0.1168 0.2292 0.2884 0.026 Uiso calc R 1 1
C C19 0.29915(19) 0.27411(8) 0.25614(19) 0.0200(4) Uani d . 1 1
H H19 0.2823 0.3112 0.2993 0.024 Uiso calc R 1 1
C C20 0.42161(18) 0.26902(7) 0.19956(18) 0.0186(3) Uani d . 1 1
C C21 0.45114(19) 0.21406(8) 0.14320(19) 0.0215(4) Uani d . 1 1
H H21 0.5378 0.2098 0.1084 0.026 Uiso calc R 1 1
C C22 0.35293(19) 0.16540(8) 0.13821(19) 0.0217(4) Uani d . 1 1
H H22 0.3733 0.1277 0.0999 0.026 Uiso calc R 1 1
C C23 0.5989(2) 0.32247(8) 0.1054(2) 0.0254(4) Uani d . 1 1
H H23A 0.6552 0.3611 0.1186 0.038 Uiso calc R 1 1
H H23B 0.5283 0.3184 -0.0013 0.038 Uiso calc R 1 1
H H23C 0.6755 0.2893 0.1314 0.038 Uiso calc R 1 1

loop_
_atom_site_aniso_label
_atom_site_aniso_U_11
_atom_site_aniso_U_22
_atom_site_aniso_U_33
_atom_site_aniso_U_12
_atom_site_aniso_U_13
_atom_site_aniso_U_23
O1 0.0230(6) 0.0200(6) 0.0264(7) -0.0091(5) 0.0079(5) -0.0019(5)
N1 0.0189(7) 0.0213(8) 0.0318(8) -0.0017(6) 0.0039(6) 0.0000(6)
N2 0.0174(7) 0.0234(8) 0.0343(9) -0.0044(6) 0.0004(7) 0.0086(7)
N3 0.0357(9) 0.0216(8) 0.0331(9) -0.0061(7) -0.0056(7) 0.0032(7)
C1 0.0162(8) 0.0153(8) 0.0234(8) -0.0010(6) 0.0078(7) -0.0013(6)
C2 0.0171(8) 0.0200(8) 0.0202(8) -0.0002(7) 0.0063(7) -0.0007(7)
C3 0.0189(8) 0.0161(8) 0.0216(8) -0.0005(6) 0.0052(7) 0.0010(6)
C4 0.0192(8) 0.0194(9) 0.0263(9) -0.0033(7) 0.0061(7) 0.0005(7)
C5 0.0162(8) 0.0229(9) 0.0257(9) -0.0003(7) 0.0050(7) 0.0033(7)
C6 0.0146(8) 0.0218(9) 0.0339(10) -0.0008(7) 0.0043(7) 0.0060(8)
C7 0.0179(8) 0.0183(8) 0.0268(9) 0.0009(7) 0.0036(7) 0.0005(7)
C8 0.0170(8) 0.0184(8) 0.0268(9) 0.0033(7) 0.0101(7) 0.0003(7)
C9 0.0205(8) 0.0222(9) 0.0235(9) 0.0052(7) 0.0083(7) 0.0009(7)
C10 0.0245(9) 0.0181(9) 0.0306(10) 0.0049(7) 0.0130(8) 0.0060(7)
C11 0.0198(8) 0.0162(8) 0.0377(10) 0.0015(7) 0.0114(8) 0.0026(7)
C12 0.0156(8) 0.0200(9) 0.0278(9) 0.0017(7) 0.0071(7) 0.0006(7)
C13 0.0140(7) 0.0153(8) 0.0266(9) 0.0034(6) 0.0090(7) 0.0023(7)
C14 0.0173(8) 0.0164(8) 0.0224(8) 0.0014(6) 0.0083(7) 0.0004(7)
C15 0.0194(8) 0.0186(8) 0.0220(9) 0.0039(7) 0.0049(7) 0.0016(7)
C16 0.0193(8) 0.0200(9) 0.0251(9) -0.0059(7) 0.0001(7) -0.0024(7)
C17 0.0160(8) 0.0184(8) 0.0202(8) -0.0019(7) 0.0002(7) 0.0034(7)
C18 0.0174(8) 0.0254(9) 0.0214(9) -0.0015(7) 0.0050(7) 0.0027(7)
C19 0.0193(8) 0.0191(8) 0.0191(8) -0.0005(7) 0.0037(7) -0.0025(7)
C20 0.0166(8) 0.0189(8) 0.0165(8) -0.0049(7) 0.0013(6) 0.0013(6)
C21 0.0194(8) 0.0248(9) 0.0200(8) -0.0015(7) 0.0065(7) 0.0002(7)
C22 0.0229(8) 0.0171(8) 0.0228(9) 0.0002(7) 0.0049(7) -0.0011(7)
C23 0.0219(9) 0.0271(10) 0.0261(9) -0.0061(7) 0.0072(7) 0.0052(7)

loop_
_atom_type_symbol
_atom_type_description
_atom_type_scat_dispersion_real
_atom_type_scat_dispersion_imag
_atom_type_scat_source
C C 0.0033 0.0016 'International Tables Vol C Tables 4.2.6.8 and 6.1.1.4'
H H 0.0000 0.0000 'International Tables Vol C Tables 4.2.6.8 and 6.1.1.4'
N N 0.0061 0.0033 'International Tables Vol C Tables 4.2.6.8 and 6.1.1.4'
O O 0.0106 0.0060 'International Tables Vol C Tables 4.2.6.8 and 6.1.1.4'

loop_
_geom_angle_atom_site_label_1
_geom_angle_atom_site_label_2
_geom_angle_atom_site_label_3
_geom_angle
C20 O1 C23 116.67(13)
C2 N2 H1 121.6(13)
C2 N2 H2 118.4(14)
H1 N2 H2 119.1(19)
C14 C1 C2 121.91(14)
C14 C1 C15 124.01(15)
C2 C1 C15 113.81(14)
N2 C2 C3 121.41(15)
N2 C2 C1 121.35(15)
C3 C2 C1 117.23(14)
C2 C3 C4 121.63(15)
C2 C3 C16 118.66(15)
C4 C3 C16 119.70(15)
C5 C4 C3 119.95(15)
C5 C4 C17 122.08(15)
C3 C4 C17 117.93(15)
C4 C5 C14 120.44(15)
C4 C5 C6 121.76(15)
C14 C5 C6 117.65(15)
C5 C6 C7 109.01(14)
C5 C6 H6A 109.9
C7 C6 H6A 109.9
C5 C6 H6B 109.9
C7 C6 H6B 109.9
H6A C6 H6B 108.3
C8 C7 C6 109.13(14)
C8 C7 H7A 109.9
C6 C7 H7A 109.9
C8 C7 H7B 109.9
C6 C7 H7B 109.9
H7A C7 H7B 108.3
C9 C8 C13 119.53(15)
C9 C8 C7 121.24(15)
C13 C8 C7 119.21(15)
C10 C9 C8 121.23(16)
C10 C9 H9 119.4
C8 C9 H9 119.4
C11 C10 C9 119.31(16)
C11 C10 H10 120.3
C9 C10 H10 120.3
C10 C11 C12 120.38(16)
C10 C11 H11 119.8
C12 C11 H11 119.8
C11 C12 C13 121.00(16)
C11 C12 H12 119.5
C13 C12 H12 119.5
C12 C13 C8 118.40(15)
C12 C13 C14 123.62(15)
C8 C13 C14 117.96(14)
C1 C14 C5 118.82(15)
C1 C14 C13 122.83(14)
C5 C14 C13 118.19(14)
N1 C15 C1 173.19(17)
N3 C16 C3 178.65(19)
C22 C17 C18 118.55(15)
C22 C17 C4 121.21(15)
C18 C17 C4 120.19(15)
C19 C18 C17 120.51(15)
C19 C18 H18 119.7
C17 C18 H18 119.7
C20 C19 C18 120.22(15)
C20 C19 H19 119.9
C18 C19 H19 119.9
O1 C20 C19 115.98(14)
O1 C20 C21 124.07(15)
C19 C20 C21 119.94(15)
C22 C21 C20 119.35(15)
C22 C21 H21 120.3
C20 C21 H21 120.3
C21 C22 C17 121.31(15)
C21 C22 H22 119.3
C17 C22 H22 119.3
O1 C23 H23A 109.5
O1 C23 H23B 109.5
H23A C23 H23B 109.5
O1 C23 H23C 109.5
H23A C23 H23C 109.5
H23B C23 H23C 109.5

loop_
_geom_bond_atom_site_label_1
_geom_bond_atom_site_label_2
_geom_bond_distance
O1 C20 1.3735(19)
O1 C23 1.433(2)
N1 C15 1.154(2)
N2 C2 1.357(2)
N2 H1 0.889(9)
N2 H2 0.883(9)
N3 C16 1.147(2)
C1 C14 1.402(2)
C1 C2 1.421(2)
C1 C15 1.435(2)
C2 C3 1.402(2)
C3 C4 1.408(2)
C3 C16 1.434(2)
C4 C5 1.385(2)
C4 C17 1.494(2)
C5 C14 1.414(2)
C5 C6 1.512(2)
C6 C7 1.517(2)
C6 H6A 0.9900
C6 H6B 0.9900
C7 C8 1.504(2)
C7 H7A 0.9900
C7 H7B 0.9900
C8 C9 1.391(2)
C8 C13 1.411(2)
C9 C10 1.386(2)
C9 H9 0.9500
C10 C11 1.384(2)
C10 H10 0.9500
C11 C12 1.385(2)
C11 H11 0.9500
C12 C13 1.399(2)
C12 H12 0.9500
C13 C14 1.486(2)
C17 C22 1.390(2)
C17 C18 1.390(2)
C18 C19 1.385(2)
C18 H18 0.9500
C19 C20 1.384(2)
C19 H19 0.9500
C20 C21 1.388(2)
C21 C22 1.386(2)
C21 H21 0.9500
C22 H22 0.9500
C23 H23A 0.9800
C23 H23B 0.9800
C23 H23C 0.9800

loop_
_geom_hbond_atom_site_label_D
_geom_hbond_atom_site_label_H
_geom_hbond_atom_site_label_A
_geom_hbond_site_symmetry_A
_geom_hbond_distance_DH
_geom_hbond_distance_HA
_geom_hbond_distance_DA
_geom_hbond_angle_DHA
N2 H1 O1 4_465 0.889(9) 2.207(12) 3.0307(19) 153.9(17)
N2 H2 N1 3_455 0.883(9) 2.326(14) 3.115(2) 148.8(18)

loop_
_geom_torsion_atom_site_label_1
_geom_torsion_atom_site_label_2
_geom_torsion_atom_site_label_3
_geom_torsion_atom_site_label_4
_geom_torsion
C14 C1 C2 N2 -177.16(16)
C15 C1 C2 N2 -3.0(2)
C14 C1 C2 C3 1.8(2)
C15 C1 C2 C3 175.94(15)
N2 C2 C3 C4 178.21(17)
C1 C2 C3 C4 -0.7(2)
N2 C2 C3 C16 -0.9(3)
C1 C2 C3 C16 -179.86(15)
C2 C3 C4 C5 -0.1(3)
C16 C3 C4 C5 179.01(16)
C2 C3 C4 C17 -177.76(15)
C16 C3 C4 C17 1.4(2)
C3 C4 C5 C14 0.0(3)
C17 C4 C5 C14 177.51(16)
C3 C4 C5 C6 -175.50(16)
C17 C4 C5 C6 2.0(3)
C4 C5 C6 C7 132.25(17)
C14 C5 C6 C7 -43.4(2)
C5 C6 C7 C8 58.90(18)
C6 C7 C8 C9 142.75(15)
C6 C7 C8 C13 -35.7(2)
C13 C8 C9 C10 -0.3(2)
C7 C8 C9 C10 -178.80(15)
C8 C9 C10 C11 3.0(2)
C9 C10 C11 C12 -2.2(2)
C10 C11 C12 C13 -1.4(2)
C11 C12 C13 C8 4.0(2)
C11 C12 C13 C14 -174.11(15)
C9 C8 C13 C12 -3.2(2)
C7 C8 C13 C12 175.35(15)
C9 C8 C13 C14 175.09(14)
C7 C8 C13 C14 -6.4(2)
C2 C1 C14 C5 -1.9(2)
C15 C1 C14 C5 -175.51(15)
C2 C1 C14 C13 173.29(15)
C15 C1 C14 C13 -0.3(3)
C4 C5 C14 C1 1.0(2)
C6 C5 C14 C1 176.69(15)
C4 C5 C14 C13 -174.42(16)
C6 C5 C14 C13 1.3(2)
C12 C13 C14 C1 28.1(2)
C8 C13 C14 C1 -150.04(16)
C12 C13 C14 C5 -156.66(16)
C8 C13 C14 C5 25.2(2)
C5 C4 C17 C22 70.5(2)
C3 C4 C17 C22 -111.93(18)
C5 C4 C17 C18 -112.04(19)
C3 C4 C17 C18 65.5(2)
C22 C17 C18 C19 2.4(2)
C4 C17 C18 C19 -175.12(15)
C17 C18 C19 C20 0.5(2)
C23 O1 C20 C19 -160.73(14)
C23 O1 C20 C21 19.5(2)
C18 C19 C20 O1 177.14(14)
C18 C19 C20 C21 -3.1(2)
O1 C20 C21 C22 -177.48(15)
C19 C20 C21 C22 2.8(2)
C20 C21 C22 C17 0.2(2)
C18 C17 C22 C21 -2.7(2)
C4 C17 C22 C21 174.76(15)

loop_
_cod_related_entry_id
_cod_related_entry_database
_cod_related_entry_code
1 ChemSpider 30656943
